data_2006484
loop_
_publ_author_name
'Gerkin, Roger E.'

_publ_section_title
;
 Hydrogen Bonding and Ring Asymmetry in a Substituted Cyclopropane:
 (+)-<i>trans</i>-(1<i>S</i>,2<i>S</i>)-2-Phenylcyclopropanecarboxylic
 Acid at 208K
;
_journal_issue 9
_journal_name_full 'Acta Crystallographica Section C'
_journal_page_first 1280
_journal_page_last 1282
_journal_paper_doi 10.1107/S0108270197005660
_journal_volume 53
_journal_year 1997
_chemical_formula_moiety 'C10 H10 O2 '
_chemical_formula_sum 'C10 H10 O2'
_chemical_formula_weight 162.19
_chemical_name_common '(+)-trans-2-phenylcyclopropanecarboxylic acid'
_chemical_name_systematic ' (+)-trans-(1S,2S)-2-phenylcyclopropanecarboxylic acid'
_space_group_IT_number 4
_symmetry_cell_setting monoclinic
_symmetry_space_group_name_Hall 'P 2yb'
_symmetry_space_group_name_H-M 'P 1 21 1'
_cell_angle_alpha 90
_cell_angle_beta 94.576(9)
_cell_angle_gamma 90
_cell_formula_units_Z 4
_cell_length_a 12.038(2)
_cell_length_b 5.5060(10)
_cell_length_c 13.0870(10)
_cell_measurement_reflns_used 25
_cell_measurement_temperature 208
_cell_measurement_theta_max 17.2
_cell_measurement_theta_min 15.0
_cell_volume 864.7(2)
_computing_cell_refinement 'MSC/AFC Diffractometer Control Software'
_computing_data_collection
;
MSC/AFC Diffractometer Control Software (Molecular Structure Corporation,
1992)
;
_computing_data_reduction 'TEXSAN (Molecular Structure Corporation, 1995)'
_computing_molecular_graphics 'ORTEPII (Johnson, 1976)'
_computing_publication_material TEXSAN
_computing_structure_refinement TEXSAN
_computing_structure_solution 'SHELXS86 (Sheldrick, 1985)'
_diffrn_ambient_temperature 208
_diffrn_measurement_device_type AFC5S
_diffrn_measurement_method '\w/2\q scans '
_diffrn_radiation_monochromator graphite
_diffrn_radiation_source 'X-ray tube'
_diffrn_radiation_type MoK\a
_diffrn_radiation_wavelength 0.71073
_diffrn_reflns_av_R_equivalents 0.024
_diffrn_reflns_limit_h_max 16
_diffrn_reflns_limit_h_min 0
_diffrn_reflns_limit_k_max 7
_diffrn_reflns_limit_k_min 0
_diffrn_reflns_limit_l_max 18
_diffrn_reflns_limit_l_min -18
_diffrn_reflns_number 2892
_diffrn_reflns_theta_max 30.06
_diffrn_reflns_theta_min 2.0
_diffrn_standards_decay_% '+- 2.1 (average maximum relative intensity)'
_diffrn_standards_interval_count 150
_diffrn_standards_number 6
_exptl_absorpt_coefficient_mu 0.080
_exptl_absorpt_correction_type none
_exptl_crystal_colour colorless
_exptl_crystal_density_diffrn 1.246
_exptl_crystal_density_method 'not measured'
_exptl_crystal_description plate
_exptl_crystal_F_000 344
_exptl_crystal_size_max 0.50
_exptl_crystal_size_mid 0.42
_exptl_crystal_size_min 0.11
_refine_diff_density_max 0.31
_refine_diff_density_min -0.27
_refine_ls_extinction_method none
_refine_ls_goodness_of_fit_ref 1.60
_refine_ls_matrix_type full
_refine_ls_number_parameters 256
_refine_ls_number_reflns 2773
_refine_ls_R_factor_gt 0.058
_refine_ls_shift/su_max '< 0.01'
_refine_ls_structure_factor_coef Fsqd
_refine_ls_weighting_details 'w = 1/\s~F2~^2^'
_refine_ls_weighting_scheme calc
_refine_ls_wR_factor_ref 0.068
_reflns_number_gt 2773
_reflns_number_total 2777
_reflns_threshold_expression 'I > 0.0\s(I)'
_cod_data_source_file fg1312.cif
_cod_data_source_block 1
_cod_depositor_comments
;
The following automatic conversions were performed:
'_symmetry_cell_setting' value 'Monoclinic' changed to 'monoclinic'
according to '/home/saulius/struct/CIF-dictionaries/cif_core.dic'
dictionary named 'cif_core.dic' version 2.4.1 from 2010-06-29.

Automatic conversion script
Id: cif_fix_enum 1527 2010-12-29 10:47:43Z saulius 

The following automatic conversions were performed:

'_atom_site_adp_type' tag value 'Uij' was replaced with 'Uani' value
24 times.

Automatic conversion script
Id: cif_fix_values 1646 2011-03-28 12:23:43Z adriana 

The following automatic conversions were performed:

'_refine_ls_weighting_scheme' value 'w = 1/\s~F2~^2^' was changed to
'calc'. New tag '_refine_ls_weighting_details' was created. The value
of the new tag was set to 'w = 1/\s~F2~^2^'.

Automatic conversion script
Id: cif_fix_values 3143 2015-03-26 13:38:13Z robertas 
;
_cod_original_cell_volume 864.6(2)
_cod_original_sg_symbol_H-M 'P 21'
_cod_database_code 2006484

loop_
_symmetry_equiv_pos_as_xyz
x,y,z
'-x, 1/2 +y, -z'

loop_
_atom_site_label
_atom_site_fract_x
_atom_site_fract_y
_atom_site_fract_z
_atom_site_U_iso_or_equiv
_atom_site_adp_type
_atom_site_calc_flag
_atom_site_calc_attached_atom
O1A .44850(10) .6561 .68940(10) .0550(5) Uani ? ?
O2A .54200(10) .9778(6) .75450(10) .0680(6) Uani ? ?
C1A .5801(2) .8362(7) .5907(2) .0457(7) Uani ? ?
C2A .7083(2) .8298(6) .6041(2) .0426(7) Uani ? ?
C3A .6483(2) 1.0542(7) .5681(2) .0543(9) Uani ? ?
C4A .5205(2) .8288(7) .6848(2) .0467(7) Uani ? ?
C5A .7669(2) .6686(6) .5348(2) .0408(6) Uani ? ?
C6A .8512(2) .5212(7) .5765(2) .0503(7) Uani ? ?
C7A .9044(2) .3579(7) .5167(2) .0634(9) Uani ? ?
C8A .8734(2) .3399(7) .4140(2) .0657(9) Uani ? ?
C9A .7902(2) .4874(8) .3706(2) .0613(8) Uani ? ?
C10A .7371(2) .6532(7) .4301(2) .0513(7) Uani ? ?
O1B .4289(2) .9845(6) .91770(10) .0714(6) Uani ? ?
O2B .35160(10) .6350(5) .86300(10) .0617(6) Uani ? ?
C1B .3136(2) .7796(6) 1.0258(2) .0466(8) Uani ? ?
C2B .2456(2) .9947(7) 1.0590(2) .0417(7) Uani ? ?
C3B .3535(2) .9308(8) 1.1157(2) .0629(10) Uani ? ?
C4B .3679(2) .7982(7) .9289(2) .0488(8) Uani ? ?
C5B .1377(2) .9529(6) 1.10450(10) .0369(6) Uani ? ?
C6B .0533(2) 1.1218(6) 1.0879(2) .0449(7) Uani ? ?
C7B -.0482(2) 1.0906(7) 1.1299(2) .0541(8) Uani ? ?
C8B -.0669(2) .8878(7) 1.1873(2) .0577(9) Uani ? ?
C9B .0161(2) .7177(7) 1.2037(2) .0585(9) Uani ? ?
C10B .1181(2) .7498(6) 1.1633(2) .0481(7) Uani ? ?
H1A .5480(10) .753(4) .5320(10) .037(6) Uiso ? ?
H1B .281(2) .626(5) 1.035(2) .055(8) Uiso ? ?
H2A .7410(10) .829(4) .6750(10) .034(5) Uiso ? ?
H2B .248(2) 1.132(5) 1.0150(10) .041(6) Uiso ? ?
H3A1 .651(2) 1.093(5) .494(2) .068(8) Uiso ? ?
H3B1 .413(2) 1.035(6) 1.106(2) .079(9) Uiso ? ?
H3A2 .649(2) 1.190(5) .615(2) .051(8) Uiso ? ?
H3B2 .349(2) .853(5) 1.184(2) .063(8) Uiso ? ?
H4A .406(3) .640(10) .765(3) .220(10) Uiso ? ?
H4B .475(3) .990(10) .849(3) .250(10) Uiso ? ?
H6A .8739 .5324 .6499 .0603 Uiso calc C6A
H6B .0652 1.2655 1.0459 .0539 Uiso calc C6B
H7A .9643 .2550 .5479 .0760 Uiso calc C7A
H7B -.1067 1.2137 1.1185 .0649 Uiso calc C7B
H8A .9102 .2225 .3717 .0788 Uiso calc C8A
H8B -.1388 .8647 1.2162 .0692 Uiso calc C8B
H9A .7684 .4754 .2970 .0735 Uiso calc C9A
H9B .0031 .5724 1.2444 .0702 Uiso calc C9B
H10A .6787 .7592 .3984 .0616 Uiso calc C10A
H10B .1769 .6281 1.1763 .0577 Uiso calc C10B

loop_
_atom_site_aniso_label
_atom_site_aniso_U_11
_atom_site_aniso_U_22
_atom_site_aniso_U_33
_atom_site_aniso_U_12
_atom_site_aniso_U_13
_atom_site_aniso_U_23
O1A .0447(9) .0720(10) .0495(10) -.0140(10) .0116(7) -.0030(10)
O2A .0810(10) .0690(10) .0580(10) -.0220(10) .0300(9) -.0190(10)
C1A .0380(10) .060(2) .0400(10) -.0060(10) .0064(10) -.0020(10)
C2A .0380(10) .049(2) .0410(10) -.0070(10) .0022(10) .0030(10)
C3A .057(2) .051(2) .057(2) .000(2) .0160(10) .004(2)
C4A .0370(10) .055(2) .0500(10) -.0010(10) .0080(10) .0010(10)
C5A .0360(10) .046(2) .0410(10) -.0090(10) .0104(9) .0030(10)
C6A .0430(10) .057(2) .0520(10) -.0010(10) .0120(10) .0050(10)
C7A .055(2) .064(2) .073(2) .003(2) .0210(10) .008(2)
C8A .064(2) .061(2) .078(2) -.008(2) .0370(10) -.011(2)
C9A .062(2) .076(2) .0470(10) -.021(2) .0200(10) -.009(2)
C10A .0490(10) .060(2) .0440(10) -.005(2) .0070(10) .0020(10)
O1B .0780(10) .0660(10) .0750(10) -.0200(10) .0380(10) -.0050(10)
C1B .0450(10) .046(2) .0510(10) .0040(10) .0130(10) .0040(10)
O2B .0580(10) .0720(10) .0580(10) -.0070(10) .0225(8) -.0120(10)
C2B .0440(10) .041(2) .0410(10) -.0020(10) .0080(10) .0010(10)
C3B .0450(10) .091(3) .052(2) -.005(2) .0020(10) -.003(2)
C4B .0380(10) .057(2) .0530(10) .0060(10) .0130(10) .0000(10)
C5B .0440(10) .0380(10) .0280(10) -.0010(10) .0033(9) -.0050(10)
C6B .0520(10) .044(2) .0400(10) .0020(10) .0050(10) -.0040(10)
C7B .0490(10) .058(2) .0560(10) .0090(10) .0100(10) -.0130(10)
C8B .0540(10) .068(2) .055(2) -.010(2) .0240(10) -.019(2)
C9B .080(2) .050(2) .0500(10) -.013(2) .0250(10) .0000(10)
C10B .0590(10) .043(2) .0430(10) .0050(10) .0130(10) .0030(10)

loop_
_atom_type_symbol
_atom_type_scat_dispersion_real
_atom_type_scat_dispersion_imag
_atom_type_scat_source
H 0 0 'Stewart, Davidson & Simpson (1965)'
C .003 .002 'Creagh & McAuley (1992)'
O .011 .006 'Creagh & McAuley (1992)'

loop_
_geom_angle_atom_site_label_1
_geom_angle_atom_site_label_2
_geom_angle_atom_site_label_3
_geom_angle
_geom_angle_publ_flag
C4A O1A H4A 115(2) no
C2A C1A C3A 58.7(2) yes
C2A C1A C4A 117.0(2) no
C2A C1A H1A 114.0(10) no
C3A C1A C4A 119.9(3) no
C3A C1A H1A 114.0(10) no
C4A C1A H1A 118.0(10) no
C1A C2A C3A 59.2(2) no
C1A C2A C5A 117.7(2) no
C1A C2A H2A 115.3(10) no
C3A C2A C5A 123.0(2) no
C3A C2A H2A 116.0(10) no
C5A C2A H2A 113.0(10) no
C1A C3A C2A 62.1(2) yes
C1A C3A H3A2 118.0(10) no
C1A C3A H3A1 115.0(10) no
C2A C3A H3A2 117.0(10) no
C2A C3A H3A1 115.0(10) no
H3A2 C3A H3A1 116(2) no
O1A C4A O2A 123.7(2) yes
O1A C4A C1A 115.6(2) yes
O2A C4A C1A 120.6(2) yes
C2A C5A C6A 118.7(2) no
C2A C5A C10A 122.7(2) no
C6A C5A C10A 118.6(2) no
C5A C6A C7A 121.3(2) no
C5A C6A H6A 119.4 no
C7A C6A H6A 119.4 no
C6A C7A C8A 120.0(3) no
C6A C7A H7A 120.0 no
C8A C7A H7A 120.0 no
C7A C8A C9A 119.7(3) no
C7A C8A H8A 120.2 no
C9A C8A H8A 120.2 no
C8A C9A C10A 120.6(2) no
C8A C9A H9A 119.7 no
C10A C9A H9A 119.7 no
C5A C10A C9A 119.9(2) no
C5A C10A H10A 120.1 no
C9A C10A H10A 120.1 no
C4B O1B H4B 116(3) no
C2B C1B C3B 59.1(2) yes
C2B C1B C4B 118.4(2) no
C2B C1B H1B 115.0(10) no
C3B C1B C4B 120.2(3) no
C3B C1B H1B 120.0(10) no
C4B C1B H1B 112.0(10) no
C1B C2B C3B 59.3(2) yes
C1B C2B C5B 120.0(2) no
C1B C2B H2B 113.0(10) no
C3B C2B C5B 121.4(2) no
C3B C2B H2B 115.0(10) no
C5B C2B H2B 115.0(10) no
C1B C3B C2B 61.6(2) yes
C1B C3B H3B1 115.0(10) no
C1B C3B H3B2 115.0(10) no
C2B C3B H3B1 115.0(10) no
C2B C3B H3B2 116.0(10) no
H3B1 C3B H3B2 119.0(10) no
O1B C4B C1B 116.9(3) yes
O1B C4B O2B 124.0(2) yes
C1B C4B O2B 119.2(3) yes
C2B C5B C6B 119.1(2) no
C2B C5B C10B 122.5(2) no
C6B C5B C10B 118.4(2) no
C5B C6B C7B 120.9(2) no
C5B C6B H6B 119.6 no
C7B C6B H6B 119.6 no
C6B C7B C8B 120.3(3) no
C6B C7B H7B 119.9 no
C8B C7B H7B 119.9 no
C7B C8B C9B 119.4(2) no
C7B C8B H8B 120.3 no
C9B C8B H8B 120.3 no
C8B C9B C10B 120.5(2) no
C8B C9B H9B 119.7 no
C10B C9B H9B 119.7 no
C5B C10B C9B 120.6(2) no
C5B C10B H10B 119.7 no
C9B C10B H10B 119.7 no

loop_
_geom_bond_atom_site_label_1
_geom_bond_atom_site_label_2
_geom_bond_site_symmetry_1
_geom_bond_site_symmetry_2
_geom_bond_distance
_geom_bond_publ_flag
O1A C4A ? ? 1.291(3) yes
O1A H4A ? ? 1.15(4) no
O2A C4A ? ? 1.238(3) yes
C1A C2A ? ? 1.539(3) yes
C1A C3A ? ? 1.497(4) yes
C1A C4A ? ? 1.475(3) no
C1A H1A ? ? .95(2) no
C2A C3A ? ? 1.488(4) yes
C2A C5A ? ? 1.487(3) no
C2A H2A ? ? .98(2) no
C3A H3A2 ? ? .97(2) no
C3A H3A1 ? ? 1.00(2) no
C5A C6A ? ? 1.378(3) no
C5A C10A ? ? 1.391(3) no
C6A C7A ? ? 1.381(4) no
C6A H6A ? ? .980 no
C7A C8A ? ? 1.370(3) no
C7A H7A ? ? .980 no
C8A C9A ? ? 1.376(4) no
C8A H8A ? ? .980 no
C9A C10A ? ? 1.389(4) no
C9A H9A ? ? .980 no
C10A H10A ? ? .980 no
O1B C4B ? ? 1.277(4) yes
O1B H4B ? ? 1.10(4) no
C1B C2B ? ? 1.523(4) yes
C1B C3B ? ? 1.488(4) yes
C1B C4B ? ? 1.477(3) no
C1B H1B ? ? .94(3) no
O2B C4B ? ? 1.250(3) yes
C2B C3B ? ? 1.485(3) yes
C2B C5B ? ? 1.489(3) no
C2B H2B ? ? .95(2) no
C3B H3B1 ? ? .94(3) no
C3B H3B2 ? ? 1.00(2) no
C5B C6B ? ? 1.381(3) no
C5B C10B ? ? 1.388(3) no
C6B C7B ? ? 1.391(3) no
C6B H6B ? ? .980 no
C7B C8B ? ? 1.374(4) no
C7B H7B ? ? .980 no
C8B C9B ? ? 1.374(4) no
C8B H8B ? ? .980 no
C9B C10B ? ? 1.387(3) no
C9B H9B ? ? .980 no
C10B H10B ? ? .980 no

loop_
_geom_hbond_atom_site_label_D
_geom_hbond_atom_site_label_H
_geom_hbond_atom_site_label_A
_geom_hbond_distance_DH
_geom_hbond_distance_HA
_geom_hbond_distance_DA
_geom_hbond_angle_DHA
_geom_hbond_publ_flag
O1A H4A O2B 1.15(4) 1.49(4) 2.637(2) 177(5) yes
O1B H4B O2A 1.10(4) 1.53(4) 2.623(2) 176(6) yes
